data_2219821
loop_
_publ_author_name
'Cheng, Hua'
'Li, Huisheng'

_publ_section_title
;
 (<i>m</i>-Phenylenedimethylene)diammonium dichloride
;
_journal_coeditor_code CV2456
_journal_issue 11
_journal_name_full 'Acta Crystallographica Section E'
_journal_page_first o2060
_journal_paper_doi 10.1107/S1600536808031334
_journal_volume 64
_journal_year 2008
_chemical_formula_iupac 'C8 H14 N2 2+ , 2Cl -'
_chemical_formula_moiety 'C8 H14 N2 2+ , 2Cl -'
_chemical_formula_sum 'C8 H14 Cl2 N2'
_chemical_formula_weight 209.11
_chemical_name_common 'm-Xylylenediamine dihydrochloride'
_chemical_name_systematic
;
(m-Phenylenedimethylene)diammonium dichloride
;
_space_group_IT_number 15
_symmetry_cell_setting monoclinic
_symmetry_space_group_name_Hall '-C 2yc'
_symmetry_space_group_name_H-M 'C 1 2/c 1'
_atom_sites_solution_hydrogens geom
_atom_sites_solution_primary direct
_atom_sites_solution_secondary difmap
_audit_creation_method SHELXL97
_cell_angle_alpha 90.00
_cell_angle_beta 103.5390(10)
_cell_angle_gamma 90.00
_cell_formula_units_Z 12
_cell_length_a 27.5859(18)
_cell_length_b 13.1594(14)
_cell_length_c 8.8324(6)
_cell_measurement_reflns_used 6157
_cell_measurement_temperature 298(2)
_cell_measurement_theta_max 27.77
_cell_measurement_theta_min 2.75
_cell_volume 3117.2(4)
_computing_cell_refinement 'SAINT (Bruker, 1999)'
_computing_data_collection 'SMART (Bruker, 2001)'
_computing_data_reduction 'SAINT (Bruker, 1999)'
_computing_molecular_graphics 'SHELXTL (Sheldrick, 2008)'
_computing_publication_material 'SHELXTL (Sheldrick, 2008)'
_computing_structure_refinement 'SHELXL97 (Sheldrick, 2008)'
_computing_structure_solution 'SHELXS97 (Sheldrick, 2008)'
_diffrn_ambient_temperature 298(2)
_diffrn_measured_fraction_theta_full 1.000
_diffrn_measured_fraction_theta_max 1.000
_diffrn_measurement_device_type 'Bruker SMART CCD area-detector'
_diffrn_measurement_method '\f and \w'
_diffrn_radiation_monochromator graphite
_diffrn_radiation_source 'fine-focus sealed tube'
_diffrn_radiation_type MoK\a
_diffrn_radiation_wavelength 0.71073
_diffrn_reflns_av_R_equivalents 0.1026
_diffrn_reflns_av_sigmaI/netI 0.0565
_diffrn_reflns_limit_h_max 33
_diffrn_reflns_limit_h_min -33
_diffrn_reflns_limit_k_max 16
_diffrn_reflns_limit_k_min -14
_diffrn_reflns_limit_l_max 10
_diffrn_reflns_limit_l_min -10
_diffrn_reflns_number 14623
_diffrn_reflns_theta_full 26.00
_diffrn_reflns_theta_max 26.00
_diffrn_reflns_theta_min 1.52
_exptl_absorpt_coefficient_mu 0.576
_exptl_absorpt_correction_T_max 0.9447
_exptl_absorpt_correction_T_min 0.8935
_exptl_absorpt_correction_type multi-scan
_exptl_absorpt_process_details '(SADABS; Sheldrick, 1997)'
_exptl_crystal_colour colourless
_exptl_crystal_density_diffrn 1.337
_exptl_crystal_density_method 'not measured'
_exptl_crystal_description block
_exptl_crystal_F_000 1320
_exptl_crystal_size_max 0.20
_exptl_crystal_size_mid 0.10
_exptl_crystal_size_min 0.10
_refine_diff_density_max 0.361
_refine_diff_density_min -0.314
_refine_ls_extinction_method none
_refine_ls_goodness_of_fit_ref 1.060
_refine_ls_hydrogen_treatment mixed
_refine_ls_matrix_type full
_refine_ls_number_parameters 191
_refine_ls_number_reflns 3066
_refine_ls_number_restraints 9
_refine_ls_restrained_S_all 1.062
_refine_ls_R_factor_all 0.0489
_refine_ls_R_factor_gt 0.0431
_refine_ls_shift/su_max 0.001
_refine_ls_shift/su_mean 0.000
_refine_ls_structure_factor_coef Fsqd
_refine_ls_weighting_details 'calc w = 1/[\s^2^(Fo^2^)+(0.0717P)^2^] where P=(Fo^2^+2Fc^2^)/3'
_refine_ls_weighting_scheme calc
_refine_ls_wR_factor_gt 0.1145
_refine_ls_wR_factor_ref 0.1184
_reflns_number_gt 2615
_reflns_number_total 3066
_reflns_threshold_expression I>2\s(I)
_cod_data_source_file cv2456.cif
_cod_data_source_block I
_cod_original_sg_symbol_Hall -c/2yc
_cod_original_sg_symbol_H-M 'C 2/c'
_cod_database_code 2219821
_cod_database_fobs_code 2219821

loop_
_symmetry_equiv_pos_as_xyz
'x, y, z'
'-x, y, -z+1/2'
'x+1/2, y+1/2, z'
'-x+1/2, y+1/2, -z+1/2'
'-x, -y, -z'
'x, -y, z-1/2'
'-x+1/2, -y+1/2, -z'
'x+1/2, -y+1/2, z-1/2'

loop_
_atom_site_type_symbol
_atom_site_label
_atom_site_fract_x
_atom_site_fract_y
_atom_site_fract_z
_atom_site_U_iso_or_equiv
_atom_site_adp_type
_atom_site_calc_flag
_atom_site_refinement_flags
_atom_site_occupancy
C C1 0.27771(7) 0.50258(14) -0.0022(2) 0.0355(4) Uani d . 1
C C2 0.26673(7) 0.60114(16) 0.0327(2) 0.0414(5) Uani d . 1
H H2 0.2856 0.6547 0.0089 0.050 Uiso calc R 1
C C3 0.22778(7) 0.62046(16) 0.1031(2) 0.0438(5) Uani d . 1
H H3 0.2206 0.6870 0.1261 0.053 Uiso calc R 1
C C4 0.19964(7) 0.54155(16) 0.1392(2) 0.0398(5) Uani d . 1
H H4 0.1735 0.5549 0.1865 0.048 Uiso calc R 1
C C5 0.21012(6) 0.44213(14) 0.1052(2) 0.0341(4) Uani d . 1
C C6 0.24907(7) 0.42332(14) 0.0342(2) 0.0355(4) Uani d . 1
H H6 0.2561 0.3569 0.0106 0.043 Uiso calc R 1
C C7 0.31958(8) 0.48207(17) -0.0814(2) 0.0447(5) Uani d . 1
H H7A 0.3118 0.4215 -0.1450 0.054 Uiso calc R 1
H H7B 0.3220 0.5384 -0.1500 0.054 Uiso calc R 1
C C8 0.18156(7) 0.35486(16) 0.1535(3) 0.0458(5) Uani d . 1
H H8A 0.1995 0.2922 0.1469 0.055 Uiso calc R 1
H H8B 0.1802 0.3642 0.2613 0.055 Uiso calc R 1
C C9 0.00722(7) 0.23186(15) 0.6209(2) 0.0349(4) Uani d . 1
C C10 0.00730(8) 0.12695(16) 0.6221(3) 0.0466(5) Uani d . 1
H H10 0.0123 0.0915 0.5360 0.056 Uiso calc R 1
C C11 0.0000 0.0741(2) 0.7500 0.0553(8) Uani d S 1
H H11 0.0000 0.0034 0.7500 0.066 Uiso calc SR 1
C C12 0.0000 0.2839(2) 0.7500 0.0349(6) Uani d S 1
H H12 0.0000 0.3546 0.7500 0.042 Uiso calc SR 1
C C13 0.01564(8) 0.28914(19) 0.4806(3) 0.0483(5) Uani d . 1
H H13A 0.0100 0.2439 0.3915 0.058 Uiso calc R 1
H H13B -0.0081 0.3446 0.4561 0.058 Uiso calc R 1
Cl Cl1 0.08043(2) 0.50782(4) 0.76455(6) 0.04504(18) Uani d . 1
Cl Cl2 0.35181(2) 0.28315(4) 0.23278(6) 0.04852(19) Uani d . 1
Cl Cl3 0.094656(19) 0.15614(4) 0.24153(6) 0.04295(18) Uani d . 1
N N1 0.36851(6) 0.46791(14) 0.0298(2) 0.0375(4) Uani d D 1
H H1C 0.3787(8) 0.5257(13) 0.078(3) 0.045 Uiso d D 1
H H1A 0.3894(7) 0.4518(17) -0.025(2) 0.045 Uiso d D 1
H H1B 0.3683(8) 0.4230(15) 0.102(2) 0.045 Uiso d D 1
N N2 0.13028(7) 0.34496(14) 0.0574(2) 0.0433(4) Uani d D 1
H H2A 0.1269(9) 0.3278(17) -0.036(2) 0.052 Uiso d D 1
H H2B 0.1123(8) 0.3989(15) 0.050(3) 0.052 Uiso d D 1
H H2C 0.1129(8) 0.2921(15) 0.090(3) 0.052 Uiso d D 1
N N3 0.06651(7) 0.32989(15) 0.5100(2) 0.0433(4) Uani d D 1
H H3C 0.0906(7) 0.2890(16) 0.557(3) 0.052 Uiso d D 1
H H3A 0.0729(8) 0.3619(17) 0.430(2) 0.052 Uiso d D 1
H H3B 0.0690(8) 0.3733(16) 0.587(2) 0.052 Uiso d D 1

loop_
_atom_site_aniso_label
_atom_site_aniso_U_11
_atom_site_aniso_U_22
_atom_site_aniso_U_33
_atom_site_aniso_U_12
_atom_site_aniso_U_13
_atom_site_aniso_U_23
C1 0.0337(10) 0.0412(11) 0.0320(10) 0.0014(8) 0.0086(8) 0.0026(8)
C2 0.0419(11) 0.0340(11) 0.0477(11) -0.0020(9) 0.0093(9) 0.0080(9)
C3 0.0437(11) 0.0300(11) 0.0564(13) 0.0065(9) 0.0093(10) 0.0010(9)
C4 0.0348(10) 0.0394(11) 0.0465(11) 0.0074(8) 0.0121(9) 0.0002(9)
C5 0.0312(9) 0.0350(11) 0.0351(10) -0.0009(8) 0.0060(8) 0.0031(8)
C6 0.0383(10) 0.0304(10) 0.0373(10) 0.0049(8) 0.0080(8) -0.0016(8)
C7 0.0441(12) 0.0572(14) 0.0357(11) 0.0029(10) 0.0155(10) 0.0038(9)
C8 0.0410(11) 0.0424(12) 0.0537(13) -0.0015(9) 0.0106(10) 0.0110(10)
C9 0.0297(9) 0.0420(12) 0.0345(10) -0.0004(8) 0.0103(8) 0.0021(8)
C10 0.0534(12) 0.0404(13) 0.0487(13) 0.0014(10) 0.0174(10) -0.0118(10)
C11 0.070(2) 0.0306(16) 0.067(2) 0.000 0.0181(18) 0.000
C12 0.0321(13) 0.0293(14) 0.0460(16) 0.000 0.0148(12) 0.000
C13 0.0415(11) 0.0678(16) 0.0373(11) -0.0028(10) 0.0126(9) 0.0077(10)
Cl1 0.0547(3) 0.0370(3) 0.0492(3) -0.0046(2) 0.0237(3) -0.0082(2)
Cl2 0.0507(3) 0.0449(3) 0.0514(3) 0.0066(2) 0.0148(3) 0.0119(2)
Cl3 0.0483(3) 0.0368(3) 0.0480(3) 0.0090(2) 0.0199(3) 0.0070(2)
N1 0.0371(9) 0.0345(9) 0.0450(10) -0.0037(7) 0.0179(8) -0.0048(7)
N2 0.0414(10) 0.0364(10) 0.0530(11) -0.0058(8) 0.0132(9) 0.0012(8)
N3 0.0455(10) 0.0417(11) 0.0438(11) -0.0037(8) 0.0130(9) 0.0101(8)

loop_
_atom_type_symbol
_atom_type_description
_atom_type_scat_dispersion_real
_atom_type_scat_dispersion_imag
_atom_type_scat_source
C C 0.0033 0.0016 'International Tables Vol C Tables 4.2.6.8 and 6.1.1.4'
H H 0.0000 0.0000 'International Tables Vol C Tables 4.2.6.8 and 6.1.1.4'
N N 0.0061 0.0033 'International Tables Vol C Tables 4.2.6.8 and 6.1.1.4'
Cl Cl 0.1484 0.1585 'International Tables Vol C Tables 4.2.6.8 and 6.1.1.4'

loop_
_geom_angle_atom_site_label_1
_geom_angle_atom_site_label_2
_geom_angle_atom_site_label_3
_geom_angle_site_symmetry_1
_geom_angle_site_symmetry_3
_geom_angle
C2 C1 C6 . . 119.05(17)
C2 C1 C7 . . 120.19(17)
C6 C1 C7 . . 120.75(17)
C1 C2 C3 . . 120.39(18)
C1 C2 H2 . . 119.8
C3 C2 H2 . . 119.8
C4 C3 C2 . . 120.25(19)
C4 C3 H3 . . 119.9
C2 C3 H3 . . 119.9
C3 C4 C5 . . 120.21(17)
C3 C4 H4 . . 119.9
C5 C4 H4 . . 119.9
C6 C5 C4 . . 119.26(17)
C6 C5 C8 . . 120.17(17)
C4 C5 C8 . . 120.46(17)
C5 C6 C1 . . 120.85(17)
C5 C6 H6 . . 119.6
C1 C6 H6 . . 119.6
N1 C7 C1 . . 113.13(16)
N1 C7 H7A . . 109.0
C1 C7 H7A . . 109.0
N1 C7 H7B . . 109.0
C1 C7 H7B . . 109.0
H7A C7 H7B . . 107.8
N2 C8 C5 . . 113.48(17)
N2 C8 H8A . . 108.9
C5 C8 H8A . . 108.9
N2 C8 H8B . . 108.9
C5 C8 H8B . . 108.9
H8A C8 H8B . . 107.7
C10 C9 C12 . . 119.27(18)
C10 C9 C13 . . 120.27(18)
C12 C9 C13 . . 120.5(2)
C9 C10 C11 . . 120.7(2)
C9 C10 H10 . . 119.7
C11 C10 H10 . . 119.7
C10 C11 C10 . 2_556 119.5(3)
C10 C11 H11 . . 120.2
C10 C11 H11 2_556 . 120.2
C9 C12 C9 . 2_556 120.6(3)
C9 C12 H12 . . 119.7
C9 C12 H12 2_556 . 119.7
N3 C13 C9 . . 111.14(18)
N3 C13 H13A . . 109.4
C9 C13 H13A . . 109.4
N3 C13 H13B . . 109.4
C9 C13 H13B . . 109.4
H13A C13 H13B . . 108.0
C7 N1 H1C . . 110.3(15)
C7 N1 H1A . . 106.6(15)
H1C N1 H1A . . 108(2)
C7 N1 H1B . . 114.1(14)
H1C N1 H1B . . 107(2)
H1A N1 H1B . . 111(2)
C8 N2 H2A . . 117.4(18)
C8 N2 H2B . . 115.4(16)
H2A N2 H2B . . 103(2)
C8 N2 H2C . . 112.6(15)
H2A N2 H2C . . 99(2)
H2B N2 H2C . . 108(2)
C13 N3 H3C . . 116.4(16)
C13 N3 H3A . . 113.4(16)
H3C N3 H3A . . 114(2)
C13 N3 H3B . . 105.8(15)
H3C N3 H3B . . 97(2)
H3A N3 H3B . . 109(2)

loop_
_geom_bond_atom_site_label_1
_geom_bond_atom_site_label_2
_geom_bond_site_symmetry_2
_geom_bond_distance
C1 C2 . 1.383(3)
C1 C6 . 1.391(3)
C1 C7 . 1.508(3)
C2 C3 . 1.385(3)
C2 H2 . 0.9300
C3 C4 . 1.378(3)
C3 H3 . 0.9300
C4 C5 . 1.388(3)
C4 H4 . 0.9300
C5 C6 . 1.387(2)
C5 C8 . 1.510(3)
C6 H6 . 0.9300
C7 N1 . 1.483(3)
C7 H7A . 0.9700
C7 H7B . 0.9700
C8 N2 . 1.475(3)
C8 H8A . 0.9700
C8 H8B . 0.9700
C9 C10 . 1.381(3)
C9 C12 . 1.384(2)
C9 C13 . 1.514(3)
C10 C11 . 1.381(3)
C10 H10 . 0.9300
C11 C10 2_556 1.381(3)
C11 H11 . 0.9300
C12 C9 2_556 1.384(2)
C12 H12 . 0.9300
C13 N3 . 1.468(3)
C13 H13A . 0.9700
C13 H13B . 0.9700
N1 H1C . 0.884(15)
N1 H1A . 0.858(16)
N1 H1B . 0.869(15)
N2 H2A . 0.842(16)
N2 H2B . 0.860(16)
N2 H2C . 0.927(16)
N3 H3C . 0.880(17)
N3 H3A . 0.877(16)
N3 H3B . 0.878(16)

loop_
_geom_hbond_atom_site_label_D
_geom_hbond_atom_site_label_H
_geom_hbond_atom_site_label_A
_geom_hbond_site_symmetry_A
_geom_hbond_distance_DH
_geom_hbond_distance_HA
_geom_hbond_distance_DA
_geom_hbond_angle_DHA
N3 H3B Cl1 . 0.878(16) 2.338(16) 3.206(2) 170(2)
N2 H2C Cl3 . 0.927(16) 2.360(17) 3.2453(19) 160(2)
N1 H1B Cl2 . 0.869(15) 2.276(17) 3.1186(18) 163(2)
N3 H3C Cl2 7_556 0.880(17) 2.343(19) 3.171(2) 157(2)
N2 H2B Cl1 6_565 0.860(16) 2.58(2) 3.189(2) 129.0(19)
N1 H1C Cl3 4 0.884(15) 2.341(17) 3.2071(18) 166(2)
N2 H2A Cl2 7 0.842(16) 2.442(18) 3.201(2) 150(2)
N1 H1A Cl3 7 0.858(16) 2.506(18) 3.2527(17) 146.0(19)

loop_
_geom_torsion_atom_site_label_1
_geom_torsion_atom_site_label_2
_geom_torsion_atom_site_label_3
_geom_torsion_atom_site_label_4
_geom_torsion_site_symmetry_4
_geom_torsion
C6 C1 C2 C3 . 0.0(3)
C7 C1 C2 C3 . 178.93(19)
C1 C2 C3 C4 . 0.1(3)
C2 C3 C4 C5 . 0.0(3)
C3 C4 C5 C6 . -0.2(3)
C3 C4 C5 C8 . 176.14(19)
C4 C5 C6 C1 . 0.4(3)
C8 C5 C6 C1 . -175.99(18)
C2 C1 C6 C5 . -0.3(3)
C7 C1 C6 C5 . -179.17(18)
C2 C1 C7 N1 . 88.9(2)
C6 C1 C7 N1 . -92.2(2)
C6 C5 C8 N2 . -109.5(2)
C4 C5 C8 N2 . 74.2(2)
C12 C9 C10 C11 . 0.4(3)
C13 C9 C10 C11 . 179.56(17)
C9 C10 C11 C10 2_556 -0.18(13)
C10 C9 C12 C9 2_556 -0.18(13)
C13 C9 C12 C9 2_556 -179.4(2)
C10 C9 C13 N3 . -103.1(2)
C12 C9 C13 N3 . 76.1(2)
